data_7244279
loop_
_publ_author_name
'Sun, Yin-Xia'
'Guo, Geng'
'Ding, Wen-Min'
'Han, Wen-Yu'
'Li, Juan'
'Deng, Zhe-Peng'

_publ_section_title
;
 A highly stable Eu-MOF multifunctional luminescent sensor for the
 effective detection of Fe3+, Cr2O72&#x2212;/CrO42&#x2212; and aspartic
 acid in aqueous systems
;
_journal_issue 7
_journal_name_full CrystEngComm
_journal_page_first 1358
_journal_page_last 1367
_journal_paper_doi 10.1039/D1CE01432C
_journal_volume 24
_journal_year 2022
_chemical_formula_moiety '0.5(C784 H400 Eu32 N96 O224), 4(C4 H12 N)'
_chemical_formula_sum 'C408 H248 Eu16 N52 O112'
_chemical_formula_weight 10101.93
_space_group_crystal_system orthorhombic
_space_group_IT_number 70
_space_group_name_Hall '-F 2uv 2vw'
_space_group_name_H-M_alt 'F d d d :2'
_atom_sites_solution_hydrogens mixed
_atom_sites_solution_primary iterative
_audit_creation_date 2021-08-03
_audit_creation_method
;
Olex2 1.2
(compiled 2018.05.29 svn.r3508 for OlexSys, GUI svn.r5506)
;
_audit_update_record
;
2021-09-22 deposited with the CCDC.	2021-12-23 downloaded from the CCDC.
;
_cell_angle_alpha 90
_cell_angle_beta 90
_cell_angle_gamma 90
_cell_formula_units_Z 2
_cell_length_a 22.3041(9)
_cell_length_b 28.6028(14)
_cell_length_c 29.0127(13)
_cell_measurement_reflns_used 4183
_cell_measurement_temperature 292.4(3)
_cell_measurement_theta_max 69.2480
_cell_measurement_theta_min 7.6510
_cell_volume 18508.9(14)
_computing_cell_refinement 'CrysAlisPro 1.171.38.43f (Rigaku OD, 2015)'
_computing_data_collection 'CrysAlisPro 1.171.38.43f (Rigaku OD, 2015)'
_computing_data_reduction 'CrysAlisPro 1.171.38.43f (Rigaku OD, 2015)'
_computing_molecular_graphics 'Olex2 (Dolomanov et al., 2009)'
_computing_publication_material 'Olex2 (Dolomanov et al., 2009)'
_computing_structure_refinement 'ShelXL (Sheldrick, 2015)'
_computing_structure_solution 'olex2.solve (Bourhis et al., 2015)'
_diffrn_ambient_environment air
_diffrn_ambient_temperature 292.4(3)
_diffrn_detector 'CCD plate'
_diffrn_detector_area_resol_mean 16.0733
_diffrn_detector_type Eos
_diffrn_measured_fraction_theta_full 0.980
_diffrn_measured_fraction_theta_max 0.965
_diffrn_measurement_details
;
List of Runs (angles in degrees, time in seconds):

  # Type    Start    End  Width  t~exp~   \w     \q     \k     \f   Frames
#--------------------------------------------------------------------------
  1  \w     65.00 130.00   1.00   26.00    --  108.00 -50.00   0.00   65
  2  \w     64.00 110.00   1.00   19.00    --   54.00-125.00 120.00   46
  3  \w     43.00 111.00   1.00   26.00    --  108.00-111.00  60.00   68
  4  \w     37.00  90.00   1.00   26.00    --  108.00 -98.00-106.00   53
  5  \w     33.00  64.00   1.00    8.00    --    0.00  57.00-180.00   31
  6  \w     86.00 127.00   1.00   26.00    --  108.00  50.00  60.00   41
  7  \w    143.00 174.00   1.00   26.00    --  108.00  50.00  60.00   31
  8  \w     34.00 122.00   1.00   19.00    --   54.00  57.00-180.00   88
  9  \w    -12.00  32.00   1.00    8.00    --    0.00  57.00-180.00   44
 10  \w     22.00  60.00   1.00    8.00    --    0.00  57.00 -90.00   38
 11  \w     46.00  80.00   1.00   19.00    --   54.00-125.00-150.00   34
 12  \w     61.00 121.00   1.00   19.00    --   54.00  57.00  60.00   60
 13  \w    102.00 128.00   1.00   26.00    --  108.00 111.00 -60.00   26
 14  \w     72.00 122.00   1.00   26.00    --  108.00 178.00  90.00   50
;
_diffrn_measurement_device 'four-circle diffractometer'
_diffrn_measurement_device_type 'SuperNova, Dual, Cu at zero, Eos'
_diffrn_measurement_method '\w scans'
_diffrn_orient_matrix_type 'CrysAlisPro convention (1999,Acta A55,543-557)'
_diffrn_orient_matrix_UB_11 0.0001750000
_diffrn_orient_matrix_UB_12 0.0528305500
_diffrn_orient_matrix_UB_13 -0.0102863500
_diffrn_orient_matrix_UB_21 0.0272309000
_diffrn_orient_matrix_UB_22 -0.0097377500
_diffrn_orient_matrix_UB_23 -0.0478137500
_diffrn_orient_matrix_UB_31 -0.0634666000
_diffrn_orient_matrix_UB_32 -0.0040305500
_diffrn_orient_matrix_UB_33 -0.0207339500
_diffrn_radiation_monochromator mirror
_diffrn_radiation_probe x-ray
_diffrn_radiation_type CuK\a
_diffrn_radiation_wavelength 1.54184
_diffrn_reflns_av_R_equivalents 0.0386
_diffrn_reflns_av_unetI/netI 0.0427
_diffrn_reflns_Laue_measured_fraction_full 0.980
_diffrn_reflns_Laue_measured_fraction_max 0.965
_diffrn_reflns_limit_h_max 13
_diffrn_reflns_limit_h_min -27
_diffrn_reflns_limit_k_max 34
_diffrn_reflns_limit_k_min -34
_diffrn_reflns_limit_l_max 34
_diffrn_reflns_limit_l_min -34
_diffrn_reflns_number 12214
_diffrn_reflns_point_group_measured_fraction_full 0.980
_diffrn_reflns_point_group_measured_fraction_max 0.965
_diffrn_reflns_theta_full 67.684
_diffrn_reflns_theta_max 69.841
_diffrn_reflns_theta_min 5.002
_diffrn_source 'micro-focus sealed X-ray tube'
_diffrn_source_type 'SuperNova (Cu) X-ray Source'
_exptl_absorpt_coefficient_mu 19.881
_exptl_absorpt_correction_T_max 1.00000
_exptl_absorpt_correction_T_min 0.78661
_exptl_absorpt_correction_type multi-scan
_exptl_absorpt_process_details
;
CrysAlisPro 1.171.38.43f (Rigaku Oxford Diffraction, 2015)
Empirical absorption correction using spherical harmonics,
 implemented in SCALE3 ABSPACK scaling algorithm.
;
_exptl_crystal_colour 'clear light colourless'
_exptl_crystal_colour_lustre clear
_exptl_crystal_colour_modifier light
_exptl_crystal_colour_primary colourless
_exptl_crystal_density_diffrn 1.813
_exptl_crystal_description block
_exptl_crystal_F_000 9928
_exptl_crystal_size_max 0.05
_exptl_crystal_size_mid 0.03
_exptl_crystal_size_min 0.02
_refine_diff_density_max 0.932
_refine_diff_density_min -0.902
_refine_diff_density_rms 0.088
_refine_ls_extinction_method none
_refine_ls_goodness_of_fit_ref 1.051
_refine_ls_hydrogen_treatment constr
_refine_ls_matrix_type full
_refine_ls_number_parameters 333
_refine_ls_number_reflns 4237
_refine_ls_number_restraints 546
_refine_ls_restrained_S_all 1.073
_refine_ls_R_factor_all 0.0478
_refine_ls_R_factor_gt 0.0401
_refine_ls_shift/su_max 0.001
_refine_ls_shift/su_mean 0.000
_refine_ls_structure_factor_coef Fsqd
_refine_ls_weighting_details 'w=1/[\s^2^(Fo^2^)+(0.0317P)^2^+199.6358P] where P=(Fo^2^+2Fc^2^)/3'
_refine_ls_weighting_scheme calc
_refine_ls_wR_factor_gt 0.0900
_refine_ls_wR_factor_ref 0.0946
_reflns_Friedel_coverage 0.000
_reflns_number_gt 3698
_reflns_number_total 4237
_reflns_threshold_expression 'I > 2\s(I)'
_cod_data_source_file d1ce01432c2.cif
_cod_data_source_block syx_g3
_cod_depositor_comments 'Adding full bibliography for 7244279.cif.'
_cod_original_cell_volume 18509.0(15)
_cod_original_sg_symbol_H-M 'F d d d'
_cod_database_code 7244279
_shelx_shelxl_version_number 2018/3
_shelx_space_group_comment
;
The symmetry employed for this shelxl refinement is uniquely defined
by the following loop, which should always be used as a source of
symmetry information in preference to the above space-group names.
They are only intended as comments.
;
_shelx_estimated_absorpt_t_max 0.692
_shelx_estimated_absorpt_t_min 0.436
_reflns_odcompleteness_completeness 98.09
_reflns_odcompleteness_iscentric 1
_reflns_odcompleteness_theta 66.97
_olex2_refinement_description
;
1. Fixed Uiso
 At 1.2 times of:
  All C(H) groups
 At 1.5 times of:
  All N(H,H,H) groups
2. Uiso/Uaniso restraints and constraints
C17 \\sim C4 \\sim C19 \\sim C2 \\sim C23 \\sim C16 \\sim C24 \\sim C9 \\sim
C20 \\sim C12 \\sim C15 \\sim C11 \\sim C3 \\sim C22 \\sim C8 \\sim C13 \\sim
C10 \\sim C18 \\sim C5 \\sim C7 \\sim C21 \\sim C1 \\sim C6 \\sim C14 \\sim C25
\\sim C26 \\sim Eu1: within 3.8A with sigma of 0.01 and sigma for terminal
atoms of 0.02
Uanis(N4) \\sim Ueq, Uanis(C26) \\sim Ueq: with sigma of 0.005 and sigma for
terminal atoms of 0.005
Uanis(C25) \\sim Ueq: with sigma of 0.005 and sigma for terminal atoms of 0.02
Uanis(O7) \\sim Ueq: with sigma of 0.005 and sigma for terminal atoms of 0.005
3.a Riding coordinates:
 N4(H26A,H26B,H26C)
3.b Aromatic/amide H refined with riding coordinates:
 C17(H17), C9(H9), C20(H20), C12(H12), C15(H15), C11(H11), C8(H8), C18(H18),
 C5(H5), C21(H21), C6(H6), C14(H14), C25(H25)
;
_olex2_submission_special_instructions 'No special instructions were received'
_oxdiff_exptl_absorpt_empirical_details
;
Empirical correction (ABSPACK) includes:
- Absorption correction using spherical harmonics
- Frame scaling
;
_oxdiff_exptl_absorpt_empirical_full_max 1.323
_oxdiff_exptl_absorpt_empirical_full_min 0.729

loop_
_space_group_symop_operation_xyz
'x, y, z'
'-x+1/4, -y+1/4, z'
'x, -y+1/4, -z+1/4'
'-x+1/4, y, -z+1/4'
'x, y+1/2, z+1/2'
'-x+1/4, -y+3/4, z+1/2'
'x, -y+3/4, -z+3/4'
'-x+1/4, y+1/2, -z+3/4'
'x+1/2, y, z+1/2'
'-x+3/4, -y+1/4, z+1/2'
'x+1/2, -y+1/4, -z+3/4'
'-x+3/4, y, -z+3/4'
'x+1/2, y+1/2, z'
'-x+3/4, -y+3/4, z'
'x+1/2, -y+3/4, -z+1/4'
'-x+3/4, y+1/2, -z+1/4'
'-x, -y, -z'
'x-1/4, y-1/4, -z'
'-x, y-1/4, z-1/4'
'x-1/4, -y, z-1/4'
'-x, -y+1/2, -z+1/2'
'x-1/4, y+1/4, -z+1/2'
'-x, y+1/4, z+1/4'
'x-1/4, -y+1/2, z+1/4'
'-x+1/2, -y, -z+1/2'
'x+1/4, y-1/4, -z+1/2'
'-x+1/2, y-1/4, z+1/4'
'x+1/4, -y, z+1/4'
'-x+1/2, -y+1/2, -z'
'x+1/4, y+1/4, -z'
'-x+1/2, y+1/4, z-1/4'
'x+1/4, -y+1/2, z-1/4'

loop_
_atom_site_label
_atom_site_type_symbol
_atom_site_fract_x
_atom_site_fract_y
_atom_site_fract_z
_atom_site_U_iso_or_equiv
_atom_site_adp_type
_atom_site_occupancy
_atom_site_site_symmetry_order
_atom_site_calc_flag
_atom_site_refinement_flags_posn
_atom_site_refinement_flags_adp
_atom_site_refinement_flags_occupancy
_atom_site_disorder_assembly
_atom_site_disorder_group
Eu1 Eu 0.55442(2) 0.72182(2) 0.20139(2) 0.02738(10) Uani 1 1 d . U . . .
O7 O 0.5646(3) 0.6497(2) 0.1581(3) 0.109(2) Uani 1 1 d . U . . .
O5 O 0.20408(18) 0.50170(17) 0.62686(13) 0.0514(11) Uani 1 1 d . . . . .
O2 O 0.56778(19) 0.66050(15) 0.25694(16) 0.0539(12) Uani 1 1 d . . . . .
O6 O 0.15554(18) 0.5364(2) 0.56811(15) 0.0665(15) Uani 1 1 d . . . . .
O1 O 0.50119(19) 0.70856(13) 0.28698(14) 0.0467(10) Uani 1 1 d . . . . .
O3 O 0.70529(19) 0.30366(18) 0.44574(16) 0.0605(13) Uani 1 1 d . . . . .
O4 O 0.64351(18) 0.26860(16) 0.49640(19) 0.0652(14) Uani 1 1 d . . . . .
N3 N 0.5102(2) 0.48944(17) 0.42140(18) 0.0454(12) Uani 1 1 d . . . . .
N1 N 0.4222(2) 0.53023(18) 0.44269(17) 0.0455(12) Uani 1 1 d . . . . .
N2 N 0.4450(2) 0.45718(18) 0.47727(19) 0.0509(14) Uani 1 1 d . . . . .
C17 C 0.3488(3) 0.4716(2) 0.5401(2) 0.0489(13) Uani 1 1 d . U . . .
H17 H 0.377271 0.449078 0.547449 0.059 Uiso 1 1 calc R . . . .
C4 C 0.4890(2) 0.5641(2) 0.3864(2) 0.0407(11) Uani 1 1 d . U . . .
C19 C 0.2558(2) 0.5097(2) 0.55606(18) 0.0397(12) Uani 1 1 d . U . . .
C2 C 0.4107(3) 0.4950(2) 0.4717(2) 0.0435(11) Uani 1 1 d . U . . .
C23 C 0.5297(2) 0.6699(2) 0.2874(2) 0.0399(11) Uani 1 1 d . U . . .
C16 C 0.3557(3) 0.4992(2) 0.5006(2) 0.0432(12) Uani 1 1 d . U . . .
C24 C 0.6573(3) 0.3010(2) 0.4687(2) 0.0514(14) Uani 1 1 d . U . . .
C9 C 0.5379(2) 0.5598(2) 0.3576(2) 0.0426(12) Uani 1 1 d . U . . .
H9 H 0.561776 0.533167 0.359151 0.051 Uiso 1 1 calc R . . . .
C20 C 0.2613(3) 0.5354(2) 0.5165(2) 0.0488(13) Uani 1 1 d . U . . .
H20 H 0.231104 0.556169 0.508069 0.059 Uiso 1 1 calc R . . . .
C12 C 0.6265(3) 0.3767(2) 0.4346(2) 0.0534(13) Uani 1 1 d . U . . .
H12 H 0.662456 0.376732 0.418382 0.064 Uiso 1 1 calc R . . . .
C15 C 0.5216(3) 0.3787(3) 0.4848(3) 0.0621(14) Uani 1 1 d . U . . .
H15 H 0.486787 0.379412 0.502413 0.075 Uiso 1 1 calc R . . . .
C11 C 0.5870(3) 0.4135(2) 0.4297(2) 0.0538(13) Uani 1 1 d . U . . .
H11 H 0.595772 0.437450 0.409054 0.065 Uiso 1 1 calc R . . . .
C3 C 0.4727(3) 0.5258(2) 0.4186(2) 0.0427(11) Uani 1 1 d . U . . .
C22 C 0.2011(2) 0.5161(2) 0.58597(19) 0.0439(12) Uani 1 1 d . U . . .
C8 C 0.5517(2) 0.5946(2) 0.3264(2) 0.0408(11) Uani 1 1 d . U . . .
H8 H 0.585099 0.591595 0.307342 0.049 Uiso 1 1 calc R . . . .
C13 C 0.6131(3) 0.3403(2) 0.4633(2) 0.0502(13) Uani 1 1 d . U . . .
C10 C 0.5346(3) 0.4153(2) 0.4551(2) 0.0480(12) Uani 1 1 d . U . . .
C18 C 0.2996(2) 0.4782(2) 0.5682(2) 0.0463(12) Uani 1 1 d . U . . .
H18 H 0.295981 0.461193 0.595364 0.056 Uiso 1 1 calc R . . . .
C5 C 0.4540(3) 0.6042(2) 0.3841(2) 0.0437(12) Uani 1 1 d . U . . .
H5 H 0.421399 0.607591 0.403807 0.052 Uiso 1 1 calc R . . . .
C7 C 0.5159(2) 0.63401(19) 0.32340(19) 0.0373(11) Uani 1 1 d . U . . .
C21 C 0.3115(3) 0.5307(2) 0.4892(2) 0.0495(13) Uani 1 1 d . U . . .
H21 H 0.315578 0.548940 0.462856 0.059 Uiso 1 1 calc R . . . .
C1 C 0.4940(3) 0.4560(2) 0.4506(2) 0.0478(12) Uani 1 1 d . U . . .
C6 C 0.4670(3) 0.6386(2) 0.3528(2) 0.0438(12) Uani 1 1 d . U . . .
H6 H 0.443102 0.665248 0.351348 0.053 Uiso 1 1 calc R . . . .
C14 C 0.5606(3) 0.3411(3) 0.4882(3) 0.0622(15) Uani 1 1 d . U . . .
H14 H 0.551141 0.316182 0.507409 0.075 Uiso 1 1 calc R . . . .
C25 C 0.5370(7) 0.625000 0.125000 0.104(4) Uani 1 2 d S TU P . .
H25 H 0.495313 0.625001 0.124999 0.125 Uiso 1 2 calc RS T P . .
C26 C 0.4171(8) 0.3374(7) 0.3953(7) 0.220(7) Uani 1 1 d . U . . .
N4 N 0.375000 0.375000 0.375000 0.250(16) Uani 1 4 d S TU P . .
H26A H 0.442710 0.324330 0.371300 0.374 Uiso 1 1 d R . . . .
H26B H 0.442710 0.350390 0.418830 0.374 Uiso 1 1 d R . . . .
H26C H 0.394430 0.311930 0.408610 0.374 Uiso 1 1 d R . . . .

loop_
_atom_site_aniso_label
_atom_site_aniso_U_11
_atom_site_aniso_U_22
_atom_site_aniso_U_33
_atom_site_aniso_U_23
_atom_site_aniso_U_13
_atom_site_aniso_U_12
Eu1 0.02673(16) 0.02179(16) 0.03363(16) 0.00290(12) 0.00435(12) -0.00039(12)
O7 0.132(4) 0.075(3) 0.121(4) -0.048(3) 0.028(3) -0.014(3)
O5 0.045(2) 0.082(3) 0.0270(18) 0.001(2) 0.0065(17) 0.008(2)
O2 0.054(3) 0.046(3) 0.063(3) 0.028(2) 0.014(2) 0.011(2)
O6 0.026(2) 0.131(5) 0.042(2) 0.009(3) 0.0018(18) 0.002(3)
O1 0.059(3) 0.027(2) 0.054(2) 0.0064(18) 0.001(2) 0.0124(19)
O3 0.042(2) 0.067(3) 0.072(3) 0.020(3) 0.010(2) 0.025(2)
O4 0.035(2) 0.060(3) 0.101(4) 0.038(3) -0.003(2) 0.013(2)
N3 0.039(3) 0.041(3) 0.056(3) 0.020(2) 0.017(2) 0.011(2)
N1 0.044(3) 0.041(3) 0.052(3) 0.016(2) 0.020(2) 0.014(2)
N2 0.041(3) 0.049(3) 0.063(3) 0.025(3) 0.021(2) 0.014(2)
C17 0.039(2) 0.059(3) 0.048(3) 0.014(2) 0.014(2) 0.008(2)
C4 0.036(2) 0.036(2) 0.050(2) 0.012(2) 0.008(2) 0.006(2)
C19 0.027(2) 0.058(3) 0.035(2) 0.003(2) 0.0041(19) -0.001(2)
C2 0.035(2) 0.046(2) 0.049(2) 0.013(2) 0.015(2) 0.010(2)
C23 0.034(2) 0.034(2) 0.052(3) 0.012(2) 0.002(2) 0.000(2)
C16 0.037(2) 0.047(3) 0.046(2) 0.012(2) 0.012(2) 0.007(2)
C24 0.040(3) 0.047(3) 0.068(3) 0.018(3) 0.000(3) 0.014(2)
C9 0.037(2) 0.037(2) 0.054(3) 0.015(2) 0.010(2) 0.011(2)
C20 0.040(2) 0.061(3) 0.046(3) 0.011(2) 0.010(2) 0.010(2)
C12 0.045(3) 0.050(3) 0.065(3) 0.019(3) 0.018(2) 0.017(2)
C15 0.052(3) 0.059(3) 0.076(3) 0.028(3) 0.022(3) 0.019(3)
C11 0.047(3) 0.049(3) 0.065(3) 0.023(3) 0.020(2) 0.016(2)
C3 0.036(2) 0.042(2) 0.049(2) 0.011(2) 0.013(2) 0.010(2)
C22 0.033(3) 0.064(3) 0.035(2) 0.005(2) 0.005(2) 0.002(2)
C8 0.034(2) 0.037(2) 0.051(3) 0.012(2) 0.010(2) 0.004(2)
C13 0.042(3) 0.049(3) 0.060(3) 0.020(3) 0.006(2) 0.013(2)
C10 0.043(2) 0.045(3) 0.057(3) 0.018(2) 0.015(2) 0.015(2)
C18 0.037(2) 0.061(3) 0.041(2) 0.014(2) 0.010(2) 0.001(2)
C5 0.040(2) 0.038(2) 0.054(3) 0.010(2) 0.013(2) 0.009(2)
C7 0.035(2) 0.031(2) 0.046(3) 0.009(2) 0.003(2) 0.001(2)
C21 0.039(2) 0.063(3) 0.046(3) 0.015(2) 0.013(2) 0.010(2)
C1 0.043(2) 0.044(3) 0.056(3) 0.017(2) 0.016(2) 0.014(2)
C6 0.040(2) 0.033(2) 0.058(3) 0.011(2) 0.008(2) 0.008(2)
C14 0.053(3) 0.056(3) 0.077(3) 0.032(3) 0.017(3) 0.018(3)
C25 0.100(5) 0.106(5) 0.107(5) -0.002(4) 0.000 0.000
C26 0.221(8) 0.223(8) 0.217(8) 0.001(5) 0.002(5) -0.003(5)
N4 0.249(16) 0.248(16) 0.251(17) 0.000 0.000 0.000

loop_
_atom_type_symbol
_atom_type_description
_atom_type_scat_dispersion_real
_atom_type_scat_dispersion_imag
_atom_type_scat_source
C C 0.0181 0.0091 'International Tables Vol C Tables 4.2.6.8 and 6.1.1.4'
H H 0.0000 0.0000 'International Tables Vol C Tables 4.2.6.8 and 6.1.1.4'
Eu Eu -8.9294 11.1857 'International Tables Vol C Tables 4.2.6.8 and 6.1.1.4'
N N 0.0311 0.0180 'International Tables Vol C Tables 4.2.6.8 and 6.1.1.4'
O O 0.0492 0.0322 'International Tables Vol C Tables 4.2.6.8 and 6.1.1.4'

loop_
_geom_angle_atom_site_label_1
_geom_angle_atom_site_label_2
_geom_angle_atom_site_label_3
_geom_angle
_geom_angle_site_symmetry_1
_geom_angle_site_symmetry_3
_geom_angle_publ_flag
O7 Eu1 Eu1 138.97(16) . 21_665 ?
O7 Eu1 O1 112.78(19) . . ?
O7 Eu1 C23 91.6(2) . . ?
O5 Eu1 Eu1 118.28(11) 10_564 21_665 ?
O5 Eu1 O7 78.5(2) 10_564 . ?
O5 Eu1 O2 151.94(17) 10_564 . ?
O5 Eu1 O6 83.41(15) 10_564 11_565 ?
O5 Eu1 O1 79.28(15) 10_564 21_665 ?
O5 Eu1 O1 148.25(13) 10_564 . ?
O5 Eu1 O3 87.64(16) 10_564 20_565 ?
O5 Eu1 O4 117.59(18) 10_564 8_655 ?
O5 Eu1 C23 160.78(16) 10_564 . ?
O2 Eu1 Eu1 84.13(11) . 21_665 ?
O2 Eu1 O7 73.5(2) . . ?
O2 Eu1 O1 49.71(13) . . ?
O2 Eu1 C23 24.38(15) . . ?
O6 Eu1 Eu1 141.82(12) 11_565 21_665 ?
O6 Eu1 O7 72.5(2) 11_565 . ?
O6 Eu1 O2 88.22(16) 11_565 . ?
O6 Eu1 O1 127.94(14) 11_565 . ?
O6 Eu1 O1 128.62(18) 11_565 21_665 ?
O6 Eu1 C23 109.48(16) 11_565 . ?
O1 Eu1 Eu1 34.60(8) . 21_665 ?
O1 Eu1 Eu1 41.73(10) 21_665 21_665 ?
O1 Eu1 O7 146.8(2) 21_665 . ?
O1 Eu1 O2 125.68(15) 21_665 . ?
O1 Eu1 O1 76.33(13) 21_665 . ?
O1 Eu1 C23 101.79(15) 21_665 . ?
O1 Eu1 C23 25.48(13) . . ?
O3 Eu1 Eu1 66.79(11) 20_565 21_665 ?
O3 Eu1 O7 77.7(2) 20_565 . ?
O3 Eu1 O2 86.36(17) 20_565 . ?
O3 Eu1 O6 149.97(18) 20_565 11_565 ?
O3 Eu1 O1 77.09(16) 20_565 21_665 ?
O3 Eu1 O1 67.37(15) 20_565 . ?
O3 Eu1 C23 74.08(17) 20_565 . ?
O4 Eu1 Eu1 67.55(11) 8_655 21_665 ?
O4 Eu1 O7 141.1(2) 8_655 . ?
O4 Eu1 O2 85.49(18) 8_655 . ?
O4 Eu1 O6 74.60(17) 8_655 11_565 ?
O4 Eu1 O1 73.17(16) 8_655 . ?
O4 Eu1 O1 71.69(16) 8_655 21_665 ?
O4 Eu1 O3 134.18(16) 8_655 20_565 ?
O4 Eu1 C23 80.37(18) 8_655 . ?
C23 Eu1 Eu1 60.07(11) . 21_665 ?
C25 O7 Eu1 140.9(7) . . ?
C22 O5 Eu1 140.8(5) . 10_565 ?
C23 O2 Eu1 103.4(3) . . ?
C22 O6 Eu1 144.9(5) . 11_465 ?
Eu1 O1 Eu1 103.66(13) 21_665 . ?
C23 O1 Eu1 171.1(4) . 21_665 ?
C23 O1 Eu1 85.0(3) . . ?
C24 O3 Eu1 138.3(4) . 28_565 ?
C24 O4 Eu1 135.4(4) . 8_645 ?
C1 N3 C3 115.4(5) . . ?
C3 N1 C2 114.9(5) . . ?
C2 N2 C1 114.7(5) . . ?
C16 C17 H17 120.2 . . ?
C18 C17 H17 120.2 . . ?
C18 C17 C16 119.6(6) . . ?
C9 C4 C3 120.6(5) . . ?
C9 C4 C5 119.2(5) . . ?
C5 C4 C3 120.1(5) . . ?
C20 C19 C22 119.3(5) . . ?
C20 C19 C18 120.2(5) . . ?
C18 C19 C22 120.5(5) . . ?
N1 C2 C16 117.0(5) . . ?
N2 C2 N1 125.2(5) . . ?
N2 C2 C16 117.8(5) . . ?
O2 C23 Eu1 52.2(3) . . ?
O2 C23 O1 121.1(5) . . ?
O2 C23 C7 119.0(5) . . ?
O1 C23 Eu1 69.5(3) . . ?
O1 C23 C7 119.9(5) . . ?
C7 C23 Eu1 166.5(4) . . ?
C17 C16 C2 120.5(5) . . ?
C21 C16 C17 119.2(5) . . ?
C21 C16 C2 120.3(5) . . ?
O3 C24 O4 125.8(6) . . ?
O3 C24 C13 117.2(6) . . ?
O4 C24 C13 117.0(6) . . ?
C4 C9 H9 119.7 . . ?
C4 C9 C8 120.7(5) . . ?
C8 C9 H9 119.7 . . ?
C19 C20 H20 120.0 . . ?
C19 C20 C21 120.1(6) . . ?
C21 C20 H20 120.0 . . ?
C11 C12 H12 119.9 . . ?
C13 C12 H12 119.9 . . ?
C13 C12 C11 120.3(6) . . ?
C10 C15 H15 120.1 . . ?
C14 C15 H15 120.1 . . ?
C14 C15 C10 119.8(6) . . ?
C12 C11 H11 119.6 . . ?
C12 C11 C10 120.9(6) . . ?
C10 C11 H11 119.6 . . ?
N3 C3 C4 117.3(5) . . ?
N1 C3 N3 124.9(5) . . ?
N1 C3 C4 117.8(5) . . ?
O5 C22 O6 125.0(5) . . ?
O5 C22 C19 117.4(5) . . ?
O6 C22 C19 117.7(5) . . ?
C9 C8 H8 120.1 . . ?
C9 C8 C7 119.9(5) . . ?
C7 C8 H8 120.1 . . ?
C12 C13 C24 119.2(6) . . ?
C12 C13 C14 119.6(6) . . ?
C14 C13 C24 121.1(6) . . ?
C15 C10 C1 121.2(5) . . ?
C11 C10 C15 118.7(6) . . ?
C11 C10 C1 120.1(5) . . ?
C17 C18 H18 119.9 . . ?
C19 C18 C17 120.3(5) . . ?
C19 C18 H18 119.9 . . ?
C4 C5 H5 119.8 . . ?
C6 C5 C4 120.5(5) . . ?
C6 C5 H5 119.8 . . ?
C8 C7 C23 118.8(5) . . ?
C8 C7 C6 119.5(5) . . ?
C6 C7 C23 121.7(5) . . ?
C16 C21 C20 120.5(6) . . ?
C16 C21 H21 119.7 . . ?
C20 C21 H21 119.7 . . ?
N3 C1 N2 124.9(5) . . ?
N3 C1 C10 117.0(5) . . ?
N2 C1 C10 118.1(5) . . ?
C5 C6 C7 120.2(5) . . ?
C5 C6 H6 119.9 . . ?
C7 C6 H6 119.9 . . ?
C15 C14 H14 119.7 . . ?
C13 C14 C15 120.7(6) . . ?
C13 C14 H14 119.7 . . ?
O7 C25 O7 125.4(14) 3_565 . ?
O7 C25 H25 117.3 . . ?
O7 C25 H25 117.3 3_565 . ?
N4 C26 H26A 110.5 . . ?
N4 C26 H26B 111.1 . . ?
N4 C26 H26C 110.9 . . ?
H26A C26 H26B 107.9 . . ?
H26A C26 H26C 107.7 . . ?
H26B C26 H26C 108.5 . . ?
C26 N4 C26 135.2(15) 12 7 ?
C26 N4 C26 91.7(14) 12 . ?
C26 N4 C26 105.1(14) 12 14 ?
C26 N4 C26 135.2(15) 14 . ?
C26 N4 C26 91.7(14) 7 14 ?
C26 N4 C26 105.1(14) 7 . ?

loop_
_geom_bond_atom_site_label_1
_geom_bond_atom_site_label_2
_geom_bond_distance
_geom_bond_site_symmetry_2
_geom_bond_publ_flag
Eu1 Eu1 4.0557(6) 21_665 ?
Eu1 O7 2.425(6) . ?
Eu1 O5 2.299(4) 10_564 ?
Eu1 O2 2.401(4) . ?
Eu1 O6 2.337(4) 11_565 ?
Eu1 O1 2.778(4) . ?
Eu1 O1 2.370(4) 21_665 ?
Eu1 O3 2.334(4) 20_565 ?
Eu1 O4 2.331(4) 8_655 ?
Eu1 C23 2.955(6) . ?
O7 C25 1.342(9) . ?
O5 C22 1.258(7) . ?
O2 C23 1.254(7) . ?
O6 C22 1.280(7) . ?
O1 C23 1.276(7) . ?
O3 C24 1.263(7) . ?
O4 C24 1.264(7) . ?
N3 C3 1.337(7) . ?
N3 C1 1.329(7) . ?
N1 C2 1.336(7) . ?
N1 C3 1.331(7) . ?
N2 C2 1.336(7) . ?
N2 C1 1.339(7) . ?
C17 H17 0.9300 . ?
C17 C16 1.398(8) . ?
C17 C18 1.379(8) . ?
C4 C9 1.381(7) . ?
C4 C3 1.485(8) . ?
C4 C5 1.389(7) . ?
C19 C20 1.369(8) . ?
C19 C22 1.509(7) . ?
C19 C18 1.374(8) . ?
C2 C16 1.491(7) . ?
C23 C7 1.497(7) . ?
C16 C21 1.376(8) . ?
C24 C13 1.504(8) . ?
C9 H9 0.9300 . ?
C9 C8 1.381(7) . ?
C20 H20 0.9300 . ?
C20 C21 1.379(8) . ?
C12 H12 0.9300 . ?
C12 C11 1.380(8) . ?
C12 C13 1.367(8) . ?
C15 H15 0.9300 . ?
C15 C10 1.387(9) . ?
C15 C14 1.387(9) . ?
C11 H11 0.9300 . ?
C11 C10 1.381(8) . ?
C8 H8 0.9300 . ?
C8 C7 1.385(7) . ?
C13 C14 1.374(9) . ?
C10 C1 1.480(8) . ?
C18 H18 0.9300 . ?
C5 H5 0.9300 . ?
C5 C6 1.371(8) . ?
C7 C6 1.391(8) . ?
C21 H21 0.9300 . ?
C6 H6 0.9300 . ?
C14 H14 0.9300 . ?
C25 H25 0.9300 . ?
C26 N4 1.546(19) . ?
C26 H26A 0.9739 . ?
C26 H26B 0.9646 . ?
C26 H26C 0.9670 . ?

loop_
_geom_torsion_atom_site_label_1
_geom_torsion_atom_site_label_2
_geom_torsion_atom_site_label_3
_geom_torsion_atom_site_label_4
_geom_torsion
_geom_torsion_site_symmetry_1
_geom_torsion_site_symmetry_2
_geom_torsion_site_symmetry_3
_geom_torsion_site_symmetry_4
_geom_torsion_publ_flag
Eu1 O7 C25 O7 143.4(9) . . . 3_565 ?
Eu1 O5 C22 O6 -57.5(10) 10_565 . . . ?
Eu1 O5 C22 C19 121.3(6) 10_565 . . . ?
Eu1 O2 C23 O1 -9.5(7) . . . . ?
Eu1 O2 C23 C7 167.7(4) . . . . ?
Eu1 O6 C22 O5 -62.0(11) 11_465 . . . ?
Eu1 O6 C22 C19 119.3(6) 11_465 . . . ?
Eu1 O1 C23 O2 8.0(6) . . . . ?
Eu1 O1 C23 C7 -169.2(5) . . . . ?
Eu1 O3 C24 O4 -26.9(12) 28_565 . . . ?
Eu1 O3 C24 C13 151.8(5) 28_565 . . . ?
Eu1 O4 C24 O3 35.7(12) 8_645 . . . ?
Eu1 O4 C24 C13 -143.1(5) 8_645 . . . ?
Eu1 C23 C7 C8 55.8(18) . . . . ?
Eu1 C23 C7 C6 -122.2(15) . . . . ?
O2 C23 C7 C8 9.8(9) . . . . ?
O2 C23 C7 C6 -168.2(6) . . . . ?
O1 C23 C7 C8 -172.9(6) . . . . ?
O1 C23 C7 C6 9.0(9) . . . . ?
O3 C24 C13 C12 -0.4(11) . . . . ?
O3 C24 C13 C14 -177.8(7) . . . . ?
O4 C24 C13 C12 178.4(7) . . . . ?
O4 C24 C13 C14 1.1(11) . . . . ?
N1 C2 C16 C17 -161.9(6) . . . . ?
N1 C2 C16 C21 17.0(10) . . . . ?
N2 C2 C16 C17 16.8(10) . . . . ?
N2 C2 C16 C21 -164.3(6) . . . . ?
C17 C16 C21 C20 0.5(10) . . . . ?
C4 C9 C8 C7 -0.9(10) . . . . ?
C4 C5 C6 C7 -0.5(10) . . . . ?
C19 C20 C21 C16 1.9(11) . . . . ?
C2 N1 C3 N3 0.8(10) . . . . ?
C2 N1 C3 C4 -178.7(6) . . . . ?
C2 N2 C1 N3 2.0(10) . . . . ?
C2 N2 C1 C10 179.5(6) . . . . ?
C2 C16 C21 C20 -178.4(6) . . . . ?
C23 C7 C6 C5 177.1(6) . . . . ?
C16 C17 C18 C19 3.6(10) . . . . ?
C24 C13 C14 C15 176.6(7) . . . . ?
C9 C4 C3 N3 6.2(9) . . . . ?
C9 C4 C3 N1 -174.3(6) . . . . ?
C9 C4 C5 C6 1.2(10) . . . . ?
C9 C8 C7 C23 -176.4(6) . . . . ?
C9 C8 C7 C6 1.7(9) . . . . ?
C20 C19 C22 O5 -162.1(6) . . . . ?
C20 C19 C22 O6 16.8(9) . . . . ?
C20 C19 C18 C17 -1.2(10) . . . . ?
C12 C11 C10 C15 -1.7(12) . . . . ?
C12 C11 C10 C1 177.6(7) . . . . ?
C12 C13 C14 C15 -0.8(12) . . . . ?
C15 C10 C1 N3 179.8(7) . . . . ?
C15 C10 C1 N2 2.1(11) . . . . ?
C11 C12 C13 C24 -179.0(7) . . . . ?
C11 C12 C13 C14 -1.6(12) . . . . ?
C11 C10 C1 N3 0.5(10) . . . . ?
C11 C10 C1 N2 -177.2(7) . . . . ?
C3 N3 C1 N2 -1.9(10) . . . . ?
C3 N3 C1 C10 -179.4(6) . . . . ?
C3 N1 C2 N2 -0.6(10) . . . . ?
C3 N1 C2 C16 177.9(6) . . . . ?
C3 C4 C9 C8 177.4(6) . . . . ?
C3 C4 C5 C6 -176.7(6) . . . . ?
C22 C19 C20 C21 178.8(6) . . . . ?
C22 C19 C18 C17 178.5(6) . . . . ?
C8 C7 C6 C5 -1.0(9) . . . . ?
C13 C12 C11 C10 2.9(12) . . . . ?
C10 C15 C14 C13 2.0(13) . . . . ?
C18 C17 C16 C2 175.7(6) . . . . ?
C18 C17 C16 C21 -3.3(10) . . . . ?
C18 C19 C20 C21 -1.5(10) . . . . ?
C18 C19 C22 O5 18.2(9) . . . . ?
C18 C19 C22 O6 -163.0(6) . . . . ?
C5 C4 C9 C8 -0.5(10) . . . . ?
C5 C4 C3 N3 -176.0(6) . . . . ?
C5 C4 C3 N1 3.6(9) . . . . ?
C1 N3 C3 N1 0.4(10) . . . . ?
C1 N3 C3 C4 179.9(6) . . . . ?
C1 N2 C2 N1 -0.6(10) . . . . ?
C1 N2 C2 C16 -179.2(6) . . . . ?
C14 C15 C10 C11 -0.7(12) . . . . ?
C14 C15 C10 C1 180.0(7) . . . . ?
